data_7219023
loop_
_publ_author_name
'Beyeh, N. K.'
'Pan, F.'
'Valkonen, A.'
'Rissanen, K.'

_publ_section_title
;
 Encapsulation of secondary and tertiary ammonium salts by resorcinarenes
 and pyrogallarenes: the effect of size and charge concentration
;
_journal_issue 5
_journal_name_full CrystEngComm
_journal_page_first 1182
_journal_paper_doi 10.1039/C4CE01927J
_journal_volume 17
_journal_year 2015
_chemical_formula_moiety '2(C36 H40 O12), 8.6(H2 O), C6 H16 N, Cl, 3(O)'
_chemical_formula_sum 'C78 H113.2 Cl N O35.6'
_chemical_formula_weight 1669.94
_chemical_name_systematic
;
 ?
;
_space_group_crystal_system triclinic
_space_group_IT_number 2
_space_group_name_Hall '-P 1'
_space_group_name_H-M_alt 'P -1'
_symmetry_space_group_name_Hall '-P 1'
_symmetry_space_group_name_H-M 'P -1'
_atom_sites_solution_hydrogens mixed
_audit_creation_date 2014-08-28
_audit_creation_method
;
Olex2 1.2
(compiled 2014.05.21 svn.r2940 for OlexSys, GUI svn.r4846)
;
_audit_update_record
;
2014-11-07 deposited with the CCDC.
2014-12-03 downloaded from the CCDC.
;
_cell_angle_alpha 102.6693(14)
_cell_angle_beta 92.3148(13)
_cell_angle_gamma 102.5625(14)
_cell_formula_units_Z 1
_cell_length_a 11.48122(17)
_cell_length_b 11.7421(2)
_cell_length_c 17.0131(3)
_cell_measurement_reflns_used 22953
_cell_measurement_temperature 120.01(10)
_cell_measurement_theta_max 76.3310
_cell_measurement_theta_min 3.9340
_cell_volume 2174.81(7)
_computing_cell_refinement
;
CrysAlisPro, Agilent Technologies,
Version 1.171.36.32 (release 02-08-2013 CrysAlis171 .NET)
(compiled Aug  2 2013,16:46:58)
;
_computing_data_collection
;
CrysAlisPro, Agilent Technologies,
Version 1.171.36.32 (release 02-08-2013 CrysAlis171 .NET)
(compiled Aug  2 2013,16:46:58)
;
_computing_data_reduction
;
CrysAlisPro, Agilent Technologies,
Version 1.171.36.32 (release 02-08-2013 CrysAlis171 .NET)
(compiled Aug  2 2013,16:46:58)
;
_computing_molecular_graphics 'Olex2 (Dolomanov et al., 2009)'
_computing_publication_material 'Olex2 (Dolomanov et al., 2009)'
_computing_structure_refinement 'ShelXL (Sheldrick, 2008)'
_diffrn_ambient_temperature 120.01(10)
_diffrn_detector_area_resol_mean 5.1977
_diffrn_measured_fraction_theta_full 1.000
_diffrn_measured_fraction_theta_max 0.991
_diffrn_measurement_details
;
  1 omega  -69.00   31.00   1.0000    5.0000
omega____ theta____ kappa____ phi______ frames
    -      -41.1176   57.0000  -60.0000 100

  2 omega  -64.00   -9.00   1.0000    5.0000
omega____ theta____ kappa____ phi______ frames
    -      -41.1176  -77.0000   30.0000 55

  3 omega  -48.00   27.00   1.0000    5.0000
omega____ theta____ kappa____ phi______ frames
    -      -41.1176   37.0000   60.0000 75

  4 omega  -45.00   24.00   1.0000    5.0000
omega____ theta____ kappa____ phi______ frames
    -      -41.1176   37.0000 -150.0000 69

  5 omega -112.00  -66.00   1.0000    5.0000
omega____ theta____ kappa____ phi______ frames
    -      -41.1176  -77.0000  -90.0000 46

  6 omega  -47.00   -9.00   1.0000    5.0000
omega____ theta____ kappa____ phi______ frames
    -      -41.1176  -77.0000  -90.0000 38

  7 omega  -89.00   -4.00   1.0000    5.0000
omega____ theta____ kappa____ phi______ frames
    -      -41.1176  125.0000   60.0000 85

  8 omega  -42.00  -10.00   1.0000    5.0000
omega____ theta____ kappa____ phi______ frames
    -      -41.1176  -77.0000 -180.0000 32

  9 omega   20.00   49.00   1.0000    5.0000
omega____ theta____ kappa____ phi______ frames
    -       41.1176   37.0000   90.0000 29

 10 omega   10.00   51.00   1.0000    5.0000
omega____ theta____ kappa____ phi______ frames
    -       41.1176   77.0000   60.0000 41

 11 omega   13.00   62.00   1.0000    5.0000
omega____ theta____ kappa____ phi______ frames
    -       41.1176   57.0000   30.0000 49

 12 omega   10.00   97.00   1.0000    5.0000
omega____ theta____ kappa____ phi______ frames
    -       41.1176   77.0000 -180.0000 87

 13 omega   13.00  112.00   1.0000    5.0000
omega____ theta____ kappa____ phi______ frames
    -       41.1176   57.0000  -60.0000 99

 14 omega   58.00   96.00   1.0000    5.0000
omega____ theta____ kappa____ phi______ frames
    -       41.1176   77.0000   60.0000 38

 15 omega   13.00  112.00   1.0000    5.0000
omega____ theta____ kappa____ phi______ frames
    -       41.1176   57.0000  150.0000 99

 16 omega   57.00   83.00   1.0000    5.0000
omega____ theta____ kappa____ phi______ frames
    -       41.1176   37.0000   90.0000 26

 17 omega   49.00   80.00   1.0000    5.0000
omega____ theta____ kappa____ phi______ frames
    -       41.1176  -99.0000  -60.0000 31

 18 omega   82.00  112.00   1.0000    5.0000
omega____ theta____ kappa____ phi______ frames
    -       41.1176   57.0000   30.0000 30

 19 omega   79.00  178.00   1.0000   20.0000
omega____ theta____ kappa____ phi______ frames
    -      112.0000   77.0000    0.0000 99

 20 omega   58.00  115.00   1.0000   20.0000
omega____ theta____ kappa____ phi______ frames
    -      112.0000 -111.0000 -120.0000 57

 21 omega   83.00  156.00   1.0000   20.0000
omega____ theta____ kappa____ phi______ frames
    -      112.0000   61.0000  120.0000 73

 22 omega  116.00  170.00   1.0000   20.0000
omega____ theta____ kappa____ phi______ frames
    -      112.0000   77.0000   60.0000 54

 23 omega  109.00  177.00   1.0000   20.0000
omega____ theta____ kappa____ phi______ frames
    -      112.0000   77.0000 -150.0000 68

 24 omega   79.00  111.00   1.0000   20.0000
omega____ theta____ kappa____ phi______ frames
    -      112.0000   77.0000  150.0000 32

 25 omega   31.00   88.00   1.0000   20.0000
omega____ theta____ kappa____ phi______ frames
    -      112.0000  -94.0000 -180.0000 57

 26 omega  140.00  172.00   1.0000   20.0000
omega____ theta____ kappa____ phi______ frames
    -      112.0000   77.0000  120.0000 32

 27 omega   50.00  143.00   1.0000   20.0000
omega____ theta____ kappa____ phi______ frames
    -      112.0000  -77.0000  -30.0000 93

 28 omega   79.00  106.00   1.0000   20.0000
omega____ theta____ kappa____ phi______ frames
    -      112.0000   77.0000   30.0000 27

 29 omega  117.00  177.00   1.0000   20.0000
omega____ theta____ kappa____ phi______ frames
    -      112.0000   77.0000   30.0000 60

 30 omega   79.00  107.00   1.0000   20.0000
omega____ theta____ kappa____ phi______ frames
    -      112.0000   77.0000 -150.0000 28

 31 omega   79.00  107.00   1.0000   20.0000
omega____ theta____ kappa____ phi______ frames
    -      112.0000   77.0000   60.0000 28

 32 omega   84.00  115.00   1.0000   20.0000
omega____ theta____ kappa____ phi______ frames
    -      112.0000   55.0000   47.7696 31

 33 omega  130.00  178.00   1.0000   20.0000
omega____ theta____ kappa____ phi______ frames
    -      112.0000   77.0000   90.0000 48

 34 omega  115.00  172.00   1.0000   20.0000
omega____ theta____ kappa____ phi______ frames
    -      112.0000   77.0000  -60.0000 57

 35 omega   86.00  176.00   1.0000   20.0000
omega____ theta____ kappa____ phi______ frames
    -      112.0000   45.0000  150.0000 90

 36 omega  144.00  176.00   1.0000   20.0000
omega____ theta____ kappa____ phi______ frames
    -      112.0000   77.0000  -30.0000 32

 37 omega   83.00  137.00   1.0000   20.0000
omega____ theta____ kappa____ phi______ frames
    -      112.0000   61.0000    0.0000 54

 38 omega   83.00  109.00   1.0000   20.0000
omega____ theta____ kappa____ phi______ frames
    -      112.0000   61.0000  -90.0000 26

 39 omega   79.00  105.00   1.0000   20.0000
omega____ theta____ kappa____ phi______ frames
    -      112.0000   77.0000  -30.0000 26

 40 omega   84.00  164.00   1.0000   20.0000
omega____ theta____ kappa____ phi______ frames
    -      112.0000   61.0000  -30.0000 80

 41 omega   53.00  109.00   1.0000   20.0000
omega____ theta____ kappa____ phi______ frames
    -      112.0000  -94.0000  -90.0000 56

 42 omega   79.00  107.00   1.0000   20.0000
omega____ theta____ kappa____ phi______ frames
    -      112.0000   77.0000  -60.0000 28

 43 omega   91.00  116.00   1.0000   20.0000
omega____ theta____ kappa____ phi______ frames
    -      112.0000 -111.0000   90.0000 25

 44 omega   79.00  105.00   1.0000   20.0000
omega____ theta____ kappa____ phi______ frames
    -      112.0000   77.0000   90.0000 26

 45 omega   83.00  177.00   1.0000   20.0000
omega____ theta____ kappa____ phi______ frames
    -      112.0000   61.0000 -180.0000 94

 46 omega   83.00  109.00   1.0000   20.0000
omega____ theta____ kappa____ phi______ frames
    -      112.0000   61.0000  -60.0000 26

 47 omega   72.00  114.00   1.0000   20.0000
omega____ theta____ kappa____ phi______ frames
    -      112.0000 -111.0000    0.0000 42

 48 omega  122.00  147.00   1.0000   20.0000
omega____ theta____ kappa____ phi______ frames
    -      112.0000   77.0000  150.0000 25

 49 omega  116.00  174.00   1.0000   20.0000
omega____ theta____ kappa____ phi______ frames
    -      112.0000   77.0000 -120.0000 58

 50 omega   83.00  134.00   1.0000   20.0000
omega____ theta____ kappa____ phi______ frames
    -      112.0000   61.0000   30.0000 51

 51 omega   42.00  114.00   1.0000   20.0000
omega____ theta____ kappa____ phi______ frames
    -      112.0000 -111.0000  150.0000 72

 52 omega   79.00  105.00   1.0000   20.0000
omega____ theta____ kappa____ phi______ frames
    -      112.0000   77.0000  120.0000 26

 53 omega   83.00  111.00   1.0000   20.0000
omega____ theta____ kappa____ phi______ frames
    -      112.0000   61.0000 -150.0000 28

 54 omega   83.00  151.00   1.0000   20.0000
omega____ theta____ kappa____ phi______ frames
    -      112.0000   61.0000 -120.0000 68

 55 omega   79.00  105.00   1.0000   20.0000
omega____ theta____ kappa____ phi______ frames
    -      112.0000   77.0000 -120.0000 26

 56 omega   83.00  160.00   1.0000   20.0000
omega____ theta____ kappa____ phi______ frames
    -      112.0000   61.0000   90.0000 77

 57 omega   83.00  110.00   1.0000   20.0000
omega____ theta____ kappa____ phi______ frames
    -      112.0000   61.0000  150.0000 27

 58 omega  130.00  156.00   1.0000   20.0000
omega____ theta____ kappa____ phi______ frames
    -      112.0000   77.0000 -180.0000 26

 59 omega   83.00  109.00   1.0000   20.0000
omega____ theta____ kappa____ phi______ frames
    -      112.0000   61.0000   60.0000 26

 60 omega   42.00   99.00   1.0000   20.0000
omega____ theta____ kappa____ phi______ frames
    -      112.0000  -45.0000  -30.0000 57

 61 omega   79.00  177.00   1.0000   20.0000
omega____ theta____ kappa____ phi______ frames
    -      112.0000   77.0000  -90.0000 98

 62 omega   79.00  105.00   1.0000   20.0000
omega____ theta____ kappa____ phi______ frames
    -      112.0000   77.0000 -180.0000 26

 63 omega   48.00   81.00   1.0000   20.0000
omega____ theta____ kappa____ phi______ frames
    -      112.0000  -94.0000  -60.0000 33

 64 omega   51.00   77.00   1.0000   20.0000
omega____ theta____ kappa____ phi______ frames
    -      112.0000 -111.0000   90.0000 26

 65 omega   83.00  108.00   1.0000   20.0000
omega____ theta____ kappa____ phi______ frames
    -      112.0000   67.0000  -58.7440 25

 66 omega   80.00  107.00   1.0000   20.0000
omega____ theta____ kappa____ phi______ frames
    -      112.0000   73.0000  -93.1715 27
;
_diffrn_measurement_device_type 'SuperNova, Dual, Cu at zero, Atlas'
_diffrn_measurement_method '\w scans'
_diffrn_orient_matrix_UB_11 0.1220228000
_diffrn_orient_matrix_UB_12 -0.0145601000
_diffrn_orient_matrix_UB_13 -0.0298444000
_diffrn_orient_matrix_UB_21 -0.0638130000
_diffrn_orient_matrix_UB_22 -0.1101861000
_diffrn_orient_matrix_UB_23 -0.0666428000
_diffrn_orient_matrix_UB_31 -0.0100027000
_diffrn_orient_matrix_UB_32 0.0822237000
_diffrn_orient_matrix_UB_33 -0.0579338000
_diffrn_radiation_monochromator mirror
_diffrn_radiation_type MoK\a
_diffrn_radiation_wavelength 0.71073
_diffrn_reflns_av_R_equivalents 0.0224
_diffrn_reflns_av_unetI/netI 0.0167
_diffrn_reflns_Laue_measured_fraction_full 1.000
_diffrn_reflns_Laue_measured_fraction_max 0.991
_diffrn_reflns_limit_h_max 14
_diffrn_reflns_limit_h_min -14
_diffrn_reflns_limit_k_max 14
_diffrn_reflns_limit_k_min -14
_diffrn_reflns_limit_l_max 21
_diffrn_reflns_limit_l_min -21
_diffrn_reflns_number 42658
_diffrn_reflns_point_group_measured_fraction_full 1.000
_diffrn_reflns_point_group_measured_fraction_max 0.991
_diffrn_reflns_theta_full 25.242
_diffrn_reflns_theta_max 26.639
_diffrn_reflns_theta_min 1.825
_diffrn_source 'SuperNova (Cu) X-ray Source'
_exptl_absorpt_coefficient_mu 0.130
_exptl_absorpt_correction_T_max 1.00000
_exptl_absorpt_correction_T_min 0.85217
_exptl_absorpt_correction_type analytical
_exptl_absorpt_process_details
;
CrysAlisPro, Agilent Technologies,
Version 1.171.36.32 (release 02-08-2013 CrysAlis171 .NET)
(compiled Aug  2 2013,16:46:58)
Empirical absorption correction using spherical harmonics,
 implemented in SCALE3 ABSPACK scaling algorithm.
;
_exptl_crystal_colour colourless
_exptl_crystal_colour_primary colourless
_exptl_crystal_density_diffrn 1.275
_exptl_crystal_description block
_exptl_crystal_F_000 890
_exptl_crystal_size_max 0.1924
_exptl_crystal_size_mid 0.106
_exptl_crystal_size_min 0.0726
_refine_diff_density_max 1.672
_refine_diff_density_min -0.728
_refine_diff_density_rms 0.114
_refine_ls_extinction_method none
_refine_ls_goodness_of_fit_ref 1.052
_refine_ls_hydrogen_treatment mixed
_refine_ls_matrix_type full
_refine_ls_number_parameters 652
_refine_ls_number_reflns 9085
_refine_ls_number_restraints 111
_refine_ls_restrained_S_all 1.398
_refine_ls_R_factor_all 0.0916
_refine_ls_R_factor_gt 0.0871
_refine_ls_shift/su_max 0.001
_refine_ls_shift/su_mean 0.000
_refine_ls_structure_factor_coef Fsqd
_refine_ls_weighting_details 'w=1/[\s^2^(Fo^2^)+(0.1531P)^2^+3.4013P] where P=(Fo^2^+2Fc^2^)/3'
_refine_ls_weighting_scheme calc
_refine_ls_wR_factor_gt 0.2544
_refine_ls_wR_factor_ref 0.2596
_reflns_Friedel_coverage 0.000
_reflns_number_gt 8267
_reflns_number_total 9085
_reflns_threshold_expression 'I > 2\s(I)'
_cod_data_source_file c4ce01927j2.cif
_cod_data_source_block 5b@3
_cod_depositor_comments 'Adding full bibliography for 7219020--7219025.cif.'
_cod_original_cell_volume 2174.82(6)
_cod_original_formula_sum 'C78 H113.20 Cl N O35.60'
_cod_database_code 7219023
_shelxl_version_number 2013-4
_chemical_oxdiff_formula 'C80 H80 N8 O3'
_shelx_space_group_comment
;
The symmetry employed for this shelxl refinement is uniquely defined
by the following loop, which should always be used as a source of
symmetry information in preference to the above space-group names.
They are only intended as comments.
;
_reflns_odcompleteness_completeness 99.89
_reflns_odcompleteness_iscentric 1
_reflns_odcompleteness_theta 74.33
_olex2_refinement_description
;
1. Fixed Uiso
 At 1.2 times of:
  All C(H) groups, All C(H,H) groups
 At 1.5 times of:
  All C(H,H,H) groups, All N(H,H) groups, All O(H) groups, All O(H,H) groups
2. Restrained distances
 C41-C42
 1.54 with sigma of 0.02
 C39-C41
 2.2 with sigma of 0.02
 N1-C41
 1.45 with sigma of 0.02
 N1-C42
 2.6 with sigma of 0.02
 O14A-H14A = O14A-H14B = O16B-H16C = O16B-H16D = O16A-H16A = O16A-H16B
 0.84 with sigma of 0.001
 H14A-H14B = H16C-H16D = H16A-H16B
 1.4 with sigma of 0.01
 H7-H8 = H7-H1_$1
 2.1 with sigma of 0.001
 C37-C38 \\sim C39-C40 \\sim C41-C42 \\sim C43-C44
 with sigma of 0.02
 N1-C37 \\sim N1-C39 \\sim N1-C41 \\sim N1-C43
 with sigma of 0.02
3. Uiso/Uaniso restraints and constraints
Uanis(O17B) \\sim Ueq, Uanis(O16B) \\sim Ueq, Uanis(O18C) \\sim Ueq: with sigma
of 0.002 and sigma for terminal atoms of 0.004
Uanis(O18B) \\sim Ueq, Uanis(O17A) \\sim Ueq: with sigma of 0.01 and sigma for
terminal atoms of 0.02
Uanis(C41) \\sim Ueq, Uanis(C44) \\sim Ueq: with sigma of 0.02 and sigma for
terminal atoms of 0.04
Uanis(C38) \\sim Ueq, Uanis(C39) \\sim Ueq, Uanis(C40) \\sim Ueq: with sigma of
0.01 and sigma for terminal atoms of 0.02
Uanis(C42) \\sim Ueq, Uanis(C43) \\sim Ueq, Uanis(O17A) \\sim Ueq, Uanis(O18A)
\\sim Ueq, Uanis(O17B) \\sim Ueq, Uanis(O17B) \\sim Ueq, Uanis(O18) \\sim Ueq:
with sigma of 0.005 and sigma for terminal atoms of 0.01
Uanis(C38) = Uanis(C44)
4. Others
 Fixed Sof: O13A(0.6) H13A(0.6) H13B(0.6) O14A(0.6) H14A(0.6) H14B(0.6)
 O13B(0.4) H13C(0.4) H13D(0.4) O14B(0.4) H14C(0.4) H14D(0.4) O16A(0.6)
 H16A(0.6) H16B(0.6) O16B(0.4) H16C(0.4) H16D(0.4) C37(0.5) H37A(0.5) H37B(0.5)
 C38(0.5) H38A(0.5) H38B(0.5) H38C(0.5) C39(0.3) H39A(0.3) H39B(0.3) C40(0.3)
 H40A(0.3) H40B(0.3) H40C(0.3) C41(0.2) H41A(0.2) H41B(0.2) C42(0.2) H42A(0.2)
 H42B(0.2) H42C(0.2) C43(0.5) H43A(0.5) H43B(0.5) C44(0.5) H44A(0.5) H44B(0.5)
 H44C(0.5) H41C(0.3) H39C(0.2) O18A(0.15) O17A(0.1) O17B(0.15) O18B(0.1)
 O18(0.3) H18D(0.3) H18E(0.3) O18C(0.75) O17C(0.75)
5.a Riding coordinates:
 O3(H3), O4(H4), O5(H5), O9(H9), O10(H10), O13A(H13A,H13B), O13B(H13C,H13D),
 O14B(H14C,H14D), O15(H15A,H15B), O16A(H16A,H16B), O16B(H16C,H16D), N1(H41C),
 N1(H39C), O18(H18D,H18E)
5.b Ternary CH refined with riding coordinates:
 C7(H7A), C16(H16), C25(H25), C34(H34)
5.c Secondary CH2 refined with riding coordinates:
 C8(H8A,H8B), C17(H17A,H17B), C26(H26A,H26B), C35(H35A,H35B), C37(H37A,H37B),
 C39(H39A,H39B), C41(H41A,H41B), C43(H43A,H43B)
5.d Aromatic/amide H refined with riding coordinates:
 C4(H4A), C15(H15), C24(H24), C33(H33)
5.e Idealised Me refined as rotating group:
 C9(H9A,H9B,H9C), C18(H18A,H18B,H18C), C27(H27A,H27B,H27C), C36(H36A,H36B,
 H36C), C38(H38A,H38B,H38C), C40(H40A,H40B,H40C), C42(H42A,H42B,H42C), C44(H44A,
 H44B,H44C)
5.f Idealised tetrahedral OH refined as rotating group:
 O1(H1), O2(H2), O6(H6), O7(H7), O8(H8), O11(H11), O12(H12)
;
_olex2_submission_special_instructions 'No special instructions were received'

loop_
_space_group_symop_operation_xyz
'x, y, z'
'-x, -y, -z'

loop_
_atom_site_label
_atom_site_type_symbol
_atom_site_fract_x
_atom_site_fract_y
_atom_site_fract_z
_atom_site_U_iso_or_equiv
_atom_site_adp_type
_atom_site_occupancy
_atom_site_site_symmetry_order
_atom_site_calc_flag
_atom_site_refinement_flags_posn
_atom_site_refinement_flags_adp
_atom_site_refinement_flags_occupancy
_atom_site_disorder_assembly
_atom_site_disorder_group
O1 O 0.27537(19) 0.31608(18) 0.10361(12) 0.0314(4) Uani 1 1 d . . . . .
H1 H 0.2118 0.2891 0.0727 0.047 Uiso 1 1 calc DGR . . . .
O2 O 0.08290(17) 0.21341(16) 0.17269(12) 0.0277(4) Uani 1 1 d . . . . .
H2 H 0.0830 0.2072 0.1226 0.042 Uiso 1 1 calc GR . . . .
O3 O 0.41556(18) 0.53171(17) 0.17611(13) 0.0315(4) Uani 1 1 d . . . . .
H3 H 0.4260 0.6065 0.1846 0.047 Uiso 1 1 d R . . . .
O4 O -0.3522(2) 0.17262(18) 0.13934(15) 0.0419(6) Uani 1 1 d . . . . .
H4 H -0.4240 0.1723 0.1468 0.063 Uiso 1 1 d R . . . .
O5 O -0.15247(19) 0.13339(18) 0.20477(15) 0.0398(5) Uani 1 1 d . . . . .
H5 H -0.0811 0.1399 0.1942 0.060 Uiso 1 1 d R . . . .
O6 O -0.4227(2) 0.37837(18) 0.18960(15) 0.0399(5) Uani 1 1 d . . . . .
H6 H -0.4190 0.4476 0.1826 0.060 Uiso 1 1 calc GR . . . .
O7 O -0.21195(18) 0.78105(19) 0.08140(11) 0.0316(4) Uani 1 1 d . . . . .
H7 H -0.2227 0.7125 0.0504 0.047 Uiso 1 1 calc DGR . . . .
O8 O -0.33279(16) 0.60631(17) 0.15058(11) 0.0269(4) Uani 1 1 d . . . . .
H8 H -0.3592 0.6330 0.1133 0.040 Uiso 1 1 calc DGR . . . .
O9 O -0.01588(18) 0.94290(19) 0.15892(12) 0.0316(4) Uani 1 1 d . . . . .
H9 H 0.0581 0.9625 0.1726 0.047 Uiso 1 1 d R . . . .
O10 O 0.4185(2) 0.9423(2) 0.14673(16) 0.0430(6) Uani 1 1 d . . . . .
H10 H 0.4026 1.0077 0.1436 0.064 Uiso 1 1 d R . . . .
O11 O 0.22305(18) 1.02749(19) 0.19913(14) 0.0351(5) Uani 1 1 d . . . . .
H11 H 0.2726 1.0938 0.2152 0.053 Uiso 1 1 calc GR . . . .
O12 O 0.49397(19) 0.77425(19) 0.21129(15) 0.0374(5) Uani 1 1 d . . . . .
H12 H 0.5540 0.8323 0.2193 0.056 Uiso 1 1 calc GR . . . .
O13A O 0.4054(4) 0.1318(4) 0.0829(2) 0.0437(9) Uani 0.6 1 d . . . A 1
H13A H 0.3655 0.1858 0.1062 0.065 Uiso 0.6 1 d R . . A 1
H13B H 0.4361 0.1591 0.0428 0.065 Uiso 0.6 1 d R . . A 1
O14A O -0.3664(4) 0.9330(4) 0.0831(2) 0.0457(9) Uani 0.6 1 d D . . B 1
H14A H -0.390(6) 0.933(6) 0.0356(11) 0.069 Uiso 0.6 1 d DR . . C 1
H14B H -0.323(3) 0.884(3) 0.085(3) 0.069 Uiso 0.6 1 d DR . . D 1
O13B O 0.4925(7) 0.8230(7) 0.0004(4) 0.0608(18) Uani 0.4 1 d . . . E 2
H13C H 0.4277 0.8161 0.0197 0.091 Uiso 0.4 1 d R . . E 2
H13D H 0.4826 0.7733 -0.0429 0.091 Uiso 0.4 1 d R . . E 2
O14B O 0.3220(8) 0.9937(8) 0.0064(4) 0.0634(19) Uani 0.4 1 d . . . F 2
H14C H 0.2482 0.9906 0.0169 0.095 Uiso 0.4 1 d R . . F 2
H14D H 0.3562 1.0661 0.0032 0.095 Uiso 0.4 1 d R . . F 2
O15 O 0.5565(3) 0.6158(4) 0.00182(19) 0.0774(11) Uani 1 1 d . . . . .
H15A H 0.5894 0.6180 -0.0419 0.116 Uiso 1 1 d R . . . .
H15B H 0.5370 0.6732 0.0344 0.116 Uiso 1 1 d R . . . .
O16A O -0.1092(5) 0.9212(4) -0.0203(3) 0.0578(12) Uani 0.6 1 d D . . G 1
H16A H -0.0365 0.9208 -0.0066 0.087 Uiso 0.6 1 d DR . . G 1
H16B H -0.1512 0.9364 0.0240 0.087 Uiso 0.6 1 d DR . . G 1
O16B O -0.0016(9) 0.8359(9) -0.0116(5) 0.081(2) Uani 0.4 1 d D U . H 2
H16C H 0.0658 0.8837 -0.0072 0.121 Uiso 0.4 1 d DR . . H 2
H16D H 0.0041 0.7657 -0.0117 0.121 Uiso 0.4 1 d DR . . H 2
C1 C 0.2505(2) 0.3760(2) 0.17742(15) 0.0230(5) Uani 1 1 d . . . . .
C2 C 0.1522(2) 0.3224(2) 0.21266(15) 0.0211(5) Uani 1 1 d . . . . .
C3 C 0.1255(2) 0.3793(2) 0.28846(15) 0.0204(5) Uani 1 1 d . . . . .
C4 C 0.1984(2) 0.4909(2) 0.32661(15) 0.0217(5) Uani 1 1 d . . . . .
H4A H 0.1807 0.5301 0.3782 0.026 Uiso 1 1 calc R . . . .
C5 C 0.2965(2) 0.5475(2) 0.29207(15) 0.0211(5) Uani 1 1 d . . . . .
C6 C 0.3215(2) 0.4880(2) 0.21629(15) 0.0224(5) Uani 1 1 d . . . . .
C7 C 0.0166(2) 0.3191(2) 0.32541(15) 0.0222(5) Uani 1 1 d . . . . .
H7A H 0.0121 0.2309 0.3108 0.027 Uiso 1 1 calc R . . . .
C8 C 0.0284(2) 0.3578(2) 0.41821(16) 0.0270(5) Uani 1 1 d . . . . .
H8A H 0.1067 0.3488 0.4393 0.032 Uiso 1 1 calc R . . . .
H8B H 0.0271 0.4438 0.4348 0.032 Uiso 1 1 calc R . . . .
C9 C -0.0713(3) 0.2849(3) 0.45550(19) 0.0366(7) Uani 1 1 d . . . . .
H9A H -0.0745 0.1992 0.4359 0.055 Uiso 1 1 calc GR . . . .
H9B H -0.1481 0.3013 0.4401 0.055 Uiso 1 1 calc GR . . . .
H9C H -0.0554 0.3073 0.5146 0.055 Uiso 1 1 calc GR . . . .
C10 C -0.0984(2) 0.3377(2) 0.28766(15) 0.0223(5) Uani 1 1 d . . . . .
C11 C -0.1747(2) 0.2458(2) 0.23042(17) 0.0266(5) Uani 1 1 d . . . . .
C12 C -0.2804(2) 0.2637(2) 0.19684(18) 0.0291(6) Uani 1 1 d . . . . .
C13 C -0.3129(2) 0.3726(2) 0.22223(17) 0.0268(5) Uani 1 1 d . . . . .
C14 C -0.2381(2) 0.4667(2) 0.27891(15) 0.0219(5) Uani 1 1 d . . . . .
C15 C -0.1308(2) 0.4474(2) 0.30920(15) 0.0220(5) Uani 1 1 d . . . . .
H15 H -0.0775 0.5120 0.3462 0.026 Uiso 1 1 calc R . . . .
C16 C -0.2721(2) 0.5868(2) 0.30810(15) 0.0215(5) Uani 1 1 d . . . . .
H16 H -0.3577 0.5749 0.2876 0.026 Uiso 1 1 calc R . . . .
C17 C -0.2656(2) 0.6246(2) 0.40066(16) 0.0265(5) Uani 1 1 d . . . . .
H17A H -0.1825 0.6332 0.4233 0.032 Uiso 1 1 calc R . . . .
H17B H -0.2854 0.7040 0.4165 0.032 Uiso 1 1 calc R . . . .
C18 C -0.3504(3) 0.5355(3) 0.4372(2) 0.0378(7) Uani 1 1 d . . . . .
H18A H -0.4321 0.5218 0.4120 0.057 Uiso 1 1 calc GR . . . .
H18B H -0.3485 0.5680 0.4956 0.057 Uiso 1 1 calc GR . . . .
H18C H -0.3252 0.4594 0.4276 0.057 Uiso 1 1 calc GR . . . .
C19 C -0.1993(2) 0.6832(2) 0.27116(14) 0.0191(5) Uani 1 1 d . . . . .
C20 C -0.2351(2) 0.6889(2) 0.19289(15) 0.0212(5) Uani 1 1 d . . . . .
C21 C -0.1725(2) 0.7770(2) 0.15797(15) 0.0231(5) Uani 1 1 d . . . . .
C22 C -0.0703(2) 0.8590(2) 0.19893(15) 0.0216(5) Uani 1 1 d . . . . .
C23 C -0.0304(2) 0.8541(2) 0.27648(14) 0.0195(5) Uani 1 1 d . . . . .
C24 C -0.0968(2) 0.7661(2) 0.31092(14) 0.0195(5) Uani 1 1 d . . . . .
H24 H -0.0708 0.7627 0.3639 0.023 Uiso 1 1 calc R . . . .
C25 C 0.0839(2) 0.9419(2) 0.31967(15) 0.0216(5) Uani 1 1 d . . . . .
H25 H 0.0880 1.0188 0.3025 0.026 Uiso 1 1 calc R . . . .
C26 C 0.0838(2) 0.9710(2) 0.41214(16) 0.0261(5) Uani 1 1 d . . . . .
H26A H 0.0088 0.9952 0.4270 0.031 Uiso 1 1 calc R . . . .
H26B H 0.0855 0.8979 0.4317 0.031 Uiso 1 1 calc R . . . .
C27 C 0.1905(3) 1.0711(3) 0.4539(2) 0.0405(7) Uani 1 1 d . . . . .
H27A H 0.1899 1.1434 0.4342 0.061 Uiso 1 1 calc GR . . . .
H27B H 0.2650 1.0458 0.4418 0.061 Uiso 1 1 calc GR . . . .
H27C H 0.1853 1.0885 0.5125 0.061 Uiso 1 1 calc GR . . . .
C28 C 0.1935(2) 0.8967(2) 0.29112(15) 0.0213(5) Uani 1 1 d . . . . .
C29 C 0.2588(2) 0.9423(2) 0.23335(17) 0.0259(5) Uani 1 1 d . . . . .
C30 C 0.3578(2) 0.9005(2) 0.20584(18) 0.0290(6) Uani 1 1 d . . . . .
C31 C 0.3956(2) 0.8147(2) 0.23924(17) 0.0271(5) Uani 1 1 d . . . . .
C32 C 0.3322(2) 0.7669(2) 0.29704(15) 0.0222(5) Uani 1 1 d . . . . .
C33 C 0.2304(2) 0.8072(2) 0.32080(15) 0.0210(5) Uani 1 1 d . . . . .
H33 H 0.1846 0.7725 0.3585 0.025 Uiso 1 1 calc R . . . .
C34 C 0.3728(2) 0.6716(2) 0.33275(16) 0.0235(5) Uani 1 1 d . . . . .
H34 H 0.4567 0.6726 0.3187 0.028 Uiso 1 1 calc R . . . .
C35 C 0.3769(2) 0.7009(2) 0.42561(17) 0.0278(5) Uani 1 1 d . . . . .
H35A H 0.2960 0.7059 0.4419 0.033 Uiso 1 1 calc R . . . .
H35B H 0.3997 0.6350 0.4457 0.033 Uiso 1 1 calc R . . . .
C36 C 0.4661(3) 0.8189(3) 0.4646(2) 0.0408(7) Uani 1 1 d . . . . .
H36A H 0.4419 0.8849 0.4466 0.061 Uiso 1 1 calc GR . . . .
H36B H 0.5463 0.8144 0.4486 0.061 Uiso 1 1 calc GR . . . .
H36C H 0.4671 0.8332 0.5236 0.061 Uiso 1 1 calc GR . . . .
C37 C 0.0328(10) 0.4342(10) -0.0729(5) 0.069(3) Uani 0.5 1 d . . . I -1
H37A H 0.0190 0.3489 -0.0705 0.083 Uiso 0.5 1 calc R . . I -1
H37B H 0.1198 0.4637 -0.0757 0.083 Uiso 0.5 1 calc R . . I -1
C38 C -0.031(4) 0.441(3) -0.1476(9) 0.057(3) Uani 0.5 1 d . U . I -1
H38A H -0.0086 0.3870 -0.1939 0.085 Uiso 0.5 1 calc GR . . I -1
H38B H -0.0100 0.5235 -0.1545 0.085 Uiso 0.5 1 calc GR . . I -1
H38C H -0.1178 0.4172 -0.1442 0.085 Uiso 0.5 1 calc GR . . I -1
C39 C 0.0118(16) 0.6347(12) -0.0041(11) 0.081(5) Uani 0.3 1 d D U . I -2
H39A H -0.0374 0.6299 -0.0544 0.097 Uiso 0.3 1 calc R . . I -2
H39B H -0.0326 0.6676 0.0408 0.097 Uiso 0.3 1 calc R . . I -2
C40 C 0.118(2) 0.733(2) -0.0024(13) 0.117(8) Uani 0.3 1 d . U . I -2
H40A H 0.0924 0.8028 -0.0127 0.175 Uiso 0.3 1 calc GR . . I -2
H40B H 0.1690 0.7059 -0.0443 0.175 Uiso 0.3 1 calc GR . . I -2
H40C H 0.1637 0.7544 0.0508 0.175 Uiso 0.3 1 calc GR . . I -2
C41 C -0.1327(11) 0.4898(18) 0.0046(13) 0.075(7) Uani 0.2 1 d D U . I -3
H41A H -0.1417 0.5446 0.0560 0.090 Uiso 0.2 1 calc R . . I -3
H41B H -0.1603 0.5230 -0.0395 0.090 Uiso 0.2 1 calc R . . I -3
C42 C -0.220(2) 0.373(3) 0.000(2) 0.105(10) Uani 0.2 1 d D U . I -3
H42A H -0.1769 0.3087 -0.0062 0.157 Uiso 0.2 1 calc GR . . I -3
H42B H -0.2797 0.3571 -0.0457 0.157 Uiso 0.2 1 calc GR . . I -3
H42C H -0.2596 0.3781 0.0505 0.157 Uiso 0.2 1 calc GR . . I -3
C43 C 0.0641(10) 0.4970(10) 0.0752(6) 0.075(3) Uani 0.5 1 d . U . I -1
H43A H 0.1510 0.5165 0.0688 0.090 Uiso 0.5 1 calc R . . I -1
H43B H 0.0429 0.4136 0.0821 0.090 Uiso 0.5 1 calc R . . I -1
C44 C 0.043(4) 0.577(3) 0.1499(9) 0.057(3) Uani 0.5 1 d . U . I -1
H44A H 0.0702 0.6603 0.1463 0.085 Uiso 0.5 1 calc GR . . I -1
H44B H 0.0880 0.5634 0.1960 0.085 Uiso 0.5 1 calc GR . . I -1
H44C H -0.0426 0.5595 0.1572 0.085 Uiso 0.5 1 calc GR . . I -1
N1 N 0.0000 0.5000 0.0000 0.0675(15) Uani 1 2 d DS T P . .
H41C H -0.0776 0.4940 0.0025 0.101 Uiso 0.3 1 d R . . I -3
H39C H 0.0067 0.5756 -0.0021 0.101 Uiso 0.2 1 d R . . I -2
O18A Cl -0.3574(10) 1.0477(9) 0.3343(6) 0.095(3) Uani 0.15 1 d . U . J 1
O17A Cl 0.413(2) 0.233(2) 0.2795(12) 0.068(5) Uani 0.1 1 d . U . K 1
O17B Cl 0.4056(8) 0.2705(8) 0.3338(6) 0.0688(18) Uani 0.15 1 d . U . L 2
O18B Cl -0.3065(8) 0.9776(8) 0.3031(8) 0.045(2) Uani 0.1 1 d . U . M 2
O18 O 0.2971(13) 0.5260(10) 0.0125(5) 0.075(3) Uani 0.3 1 d . U . N 2
H18D H 0.2283 0.5440 0.0058 0.112 Uiso 0.3 1 d R . . N 2
H18E H 0.3500 0.5900 0.0377 0.112 Uiso 0.3 1 d R . . N 2
O18C O -0.3285(5) 0.9682(5) 0.2539(5) 0.0877(17) Uani 0.75 1 d . U . O 3
O17C O 0.4060(6) 0.2126(6) 0.2433(6) 0.086(3) Uani 0.75 1 d . . . P 3

loop_
_atom_site_aniso_label
_atom_site_aniso_U_11
_atom_site_aniso_U_22
_atom_site_aniso_U_33
_atom_site_aniso_U_23
_atom_site_aniso_U_13
_atom_site_aniso_U_12
O1 0.0362(10) 0.0297(10) 0.0252(9) 0.0005(8) 0.0117(8) 0.0053(8)
O2 0.0315(10) 0.0199(9) 0.0277(9) 0.0019(7) 0.0043(8) 0.0010(7)
O3 0.0293(10) 0.0247(9) 0.0406(11) 0.0090(8) 0.0174(8) 0.0029(8)
O4 0.0310(11) 0.0232(10) 0.0606(14) -0.0060(9) -0.0126(10) 0.0023(8)
O5 0.0303(10) 0.0238(10) 0.0622(14) -0.0016(9) 0.0058(10) 0.0112(8)
O6 0.0346(11) 0.0241(10) 0.0581(14) 0.0064(9) -0.0164(10) 0.0071(8)
O7 0.0331(10) 0.0393(11) 0.0209(9) 0.0098(8) -0.0044(7) 0.0039(8)
O8 0.0229(9) 0.0289(9) 0.0248(9) 0.0056(7) -0.0059(7) -0.0006(7)
O9 0.0263(9) 0.0364(11) 0.0369(11) 0.0232(9) 0.0056(8) 0.0026(8)
O10 0.0403(12) 0.0444(13) 0.0601(15) 0.0343(11) 0.0301(11) 0.0166(10)
O11 0.0287(10) 0.0343(11) 0.0520(13) 0.0272(10) 0.0102(9) 0.0094(8)
O12 0.0305(10) 0.0281(10) 0.0605(14) 0.0166(10) 0.0240(10) 0.0116(8)
O13A 0.046(2) 0.046(2) 0.041(2) 0.0107(17) 0.0082(17) 0.0128(17)
O14A 0.050(2) 0.048(2) 0.040(2) 0.0087(17) 0.0013(17) 0.0161(18)
O13B 0.070(5) 0.067(5) 0.044(4) 0.008(3) 0.013(3) 0.018(4)
O14B 0.068(5) 0.077(5) 0.050(4) 0.017(4) 0.014(3) 0.024(4)
O15 0.069(2) 0.096(3) 0.0474(16) 0.0198(16) 0.0008(14) -0.0235(18)
O16A 0.076(3) 0.056(3) 0.033(2) 0.0131(18) 0.005(2) -0.006(2)
O16B 0.081(4) 0.099(4) 0.049(3) 0.013(3) 0.025(3) -0.009(3)
C1 0.0257(12) 0.0236(12) 0.0227(11) 0.0067(9) 0.0074(9) 0.0096(10)
C2 0.0216(11) 0.0177(11) 0.0250(11) 0.0063(9) 0.0022(9) 0.0051(9)
C3 0.0189(11) 0.0191(11) 0.0256(12) 0.0076(9) 0.0045(9) 0.0066(9)
C4 0.0204(11) 0.0202(11) 0.0252(11) 0.0056(9) 0.0050(9) 0.0055(9)
C5 0.0181(11) 0.0183(11) 0.0288(12) 0.0078(9) 0.0037(9) 0.0054(9)
C6 0.0205(11) 0.0217(11) 0.0287(12) 0.0105(10) 0.0073(9) 0.0074(9)
C7 0.0208(11) 0.0190(11) 0.0281(12) 0.0079(9) 0.0060(9) 0.0043(9)
C8 0.0281(13) 0.0283(13) 0.0276(13) 0.0120(10) 0.0067(10) 0.0064(10)
C9 0.0384(15) 0.0403(16) 0.0360(15) 0.0188(13) 0.0137(12) 0.0077(13)
C10 0.0201(11) 0.0208(11) 0.0272(12) 0.0087(9) 0.0066(9) 0.0035(9)
C11 0.0223(12) 0.0186(11) 0.0372(14) 0.0047(10) 0.0063(10) 0.0027(9)
C12 0.0263(13) 0.0183(12) 0.0373(14) 0.0019(10) -0.0013(11) -0.0005(10)
C13 0.0221(12) 0.0207(12) 0.0364(14) 0.0077(10) 0.0002(10) 0.0018(9)
C14 0.0206(11) 0.0181(11) 0.0265(12) 0.0067(9) 0.0046(9) 0.0016(9)
C15 0.0201(11) 0.0186(11) 0.0265(12) 0.0060(9) 0.0049(9) 0.0014(9)
C16 0.0177(10) 0.0186(11) 0.0277(12) 0.0059(9) 0.0033(9) 0.0026(9)
C17 0.0290(13) 0.0238(12) 0.0278(13) 0.0078(10) 0.0098(10) 0.0051(10)
C18 0.0415(16) 0.0350(15) 0.0405(16) 0.0157(13) 0.0198(13) 0.0066(13)
C19 0.0178(10) 0.0178(10) 0.0221(11) 0.0051(8) 0.0021(8) 0.0044(8)
C20 0.0172(10) 0.0220(11) 0.0229(11) 0.0016(9) -0.0011(9) 0.0055(9)
C21 0.0238(12) 0.0285(12) 0.0194(11) 0.0077(9) 0.0008(9) 0.0092(10)
C22 0.0212(11) 0.0227(11) 0.0246(11) 0.0106(9) 0.0058(9) 0.0072(9)
C23 0.0182(10) 0.0182(10) 0.0225(11) 0.0048(9) 0.0027(8) 0.0050(8)
C24 0.0189(11) 0.0192(11) 0.0206(11) 0.0053(9) 0.0010(8) 0.0044(9)
C25 0.0200(11) 0.0166(10) 0.0272(12) 0.0047(9) 0.0027(9) 0.0026(9)
C26 0.0233(12) 0.0232(12) 0.0264(12) -0.0019(10) 0.0018(9) 0.0019(9)
C27 0.0340(15) 0.0344(15) 0.0388(16) -0.0088(12) -0.0007(12) -0.0041(12)
C28 0.0180(11) 0.0172(10) 0.0258(12) 0.0034(9) 0.0006(9) -0.0001(8)
C29 0.0226(12) 0.0219(12) 0.0346(13) 0.0118(10) 0.0039(10) 0.0029(9)
C30 0.0243(12) 0.0263(13) 0.0390(15) 0.0148(11) 0.0105(11) 0.0026(10)
C31 0.0224(12) 0.0214(12) 0.0375(14) 0.0065(10) 0.0096(10) 0.0043(9)
C32 0.0189(11) 0.0173(11) 0.0280(12) 0.0041(9) 0.0017(9) 0.0007(9)
C33 0.0196(11) 0.0190(11) 0.0225(11) 0.0042(9) 0.0013(9) 0.0012(8)
C34 0.0179(11) 0.0218(12) 0.0306(13) 0.0070(10) 0.0036(9) 0.0032(9)
C35 0.0252(12) 0.0267(13) 0.0305(13) 0.0068(10) -0.0029(10) 0.0042(10)
C36 0.0354(16) 0.0374(16) 0.0398(16) 0.0010(13) -0.0102(13) -0.0020(13)
C37 0.086(6) 0.087(7) 0.045(4) 0.003(4) 0.004(4) 0.055(6)
C38 0.074(7) 0.067(8) 0.0380(19) 0.008(2) 0.005(2) 0.041(6)
C39 0.092(9) 0.083(8) 0.064(7) 0.023(7) 0.013(7) 0.005(7)
C40 0.157(17) 0.117(14) 0.056(9) 0.025(10) 0.009(11) -0.016(12)
C41 0.084(13) 0.088(14) 0.044(9) 0.009(9) 0.030(10) 0.002(11)
C42 0.094(12) 0.115(13) 0.095(12) 0.030(9) 0.017(9) -0.004(9)
C43 0.083(4) 0.080(4) 0.067(4) 0.011(3) -0.005(3) 0.039(4)
C44 0.074(7) 0.067(8) 0.0380(19) 0.008(2) 0.005(2) 0.041(6)
N1 0.081(4) 0.095(4) 0.035(2) 0.005(2) -0.003(2) 0.051(3)
O18A 0.100(6) 0.078(5) 0.084(5) 0.001(4) 0.033(5) -0.016(4)
O17A 0.064(8) 0.068(8) 0.082(8) 0.044(7) 0.023(7) 0.009(6)
O17B 0.067(3) 0.061(3) 0.074(3) 0.021(3) -0.003(3) 0.003(3)
O18B 0.025(4) 0.034(4) 0.091(7) 0.032(5) 0.030(4) 0.015(3)
O18 0.123(7) 0.060(5) 0.028(4) 0.001(4) 0.027(4) -0.002(5)
O18C 0.057(2) 0.053(2) 0.152(4) 0.014(3) 0.028(3) 0.0175(19)
O17C 0.042(3) 0.047(3) 0.176(8) 0.055(5) -0.019(4) 0.003(2)

loop_
_atom_type_symbol
_atom_type_description
_atom_type_scat_dispersion_real
_atom_type_scat_dispersion_imag
_atom_type_scat_source
C C 0.0030 0.0020 'International Tables Vol C Tables 4.2.6.8 and 6.1.1.4'
H H 0.0000 0.0000 'International Tables Vol C Tables 4.2.6.8 and 6.1.1.4'
Cl Cl 0.1484 0.1585 'International Tables Vol C Tables 4.2.6.8 and 6.1.1.4'
N N 0.0061 0.0033 'International Tables Vol C Tables 4.2.6.8 and 6.1.1.4'
O O 0.0110 0.0060 'International Tables Vol C Tables 4.2.6.8 and 6.1.1.4'

loop_
_exptl_crystal_face_index_h
_exptl_crystal_face_index_k
_exptl_crystal_face_index_l
_exptl_crystal_face_perp_dist
_exptl_oxdiff_crystal_face_indexfrac_h
_exptl_oxdiff_crystal_face_indexfrac_k
_exptl_oxdiff_crystal_face_indexfrac_l
_exptl_oxdiff_crystal_face_x
_exptl_oxdiff_crystal_face_y
_exptl_oxdiff_crystal_face_z
0 -7 0 0.0446 0.0038 -6.9998 -0.0011 0.1024 0.7711 -0.5755
0 7 0 0.0541 -0.0038 6.9998 0.0011 -0.1024 -0.7711 0.5755
-2 1 -10 0.0858 -2.0044 1.0027 -10.0003 0.0393 0.6839 0.6819
2 0 10 0.0758 2.0039 -0.0027 10.0005 -0.0539 -0.7940 -0.5996
-7 2 2 0.0445 -7.0001 2.0003 2.0025 -0.9431 0.0928 0.1185
7 -2 -2 0.0281 7.0001 -2.0003 -2.0025 0.9431 -0.0928 -0.1185
1 -6 9 0.0869 1.0068 -6.0022 8.9997 -0.0583 -0.0026 -1.0250
5 4 0 0.0487 4.9977 3.9993 -0.0008 0.5516 -0.7595 0.2789
2 -1 -10 0.0773 1.9965 -0.9977 -10.0018 0.5566 0.6491 0.4774

loop_
_geom_angle_atom_site_label_1
_geom_angle_atom_site_label_2
_geom_angle_atom_site_label_3
_geom_angle
C1 O1 H1 109.5
C2 O2 H2 109.5
C6 O3 H3 109.0
C12 O4 H4 108.7
C11 O5 H5 109.7
C13 O6 H6 109.5
C21 O7 H7 109.5
C20 O8 H8 109.5
C22 O9 H9 109.6
C30 O10 H10 109.1
C29 O11 H11 109.5
C31 O12 H12 109.5
H13A O13A H13B 104.7
H14A O14A H14B 112.7(13)
H13C O13B H13D 107.1
H14C O14B H14D 109.5
H15A O15 H15B 127.6
H16A O16A H16B 111.6
H16C O16B H16D 112.3
O1 C1 C2 118.4(2)
O1 C1 C6 121.0(2)
C6 C1 C2 120.6(2)
O2 C2 C1 119.5(2)
O2 C2 C3 120.3(2)
C1 C2 C3 120.2(2)
C2 C3 C7 119.1(2)
C4 C3 C2 118.2(2)
C4 C3 C7 122.6(2)
C3 C4 H4A 118.6
C3 C4 C5 122.8(2)
C5 C4 H4A 118.6
C4 C5 C34 122.4(2)
C6 C5 C4 117.7(2)
C6 C5 C34 119.9(2)
O3 C6 C1 115.5(2)
O3 C6 C5 124.0(2)
C1 C6 C5 120.5(2)
C3 C7 H7A 106.9
C3 C7 C8 112.7(2)
C8 C7 H7A 106.9
C10 C7 C3 110.6(2)
C10 C7 H7A 106.9
C10 C7 C8 112.4(2)
C7 C8 H8A 109.1
C7 C8 H8B 109.1
H8A C8 H8B 107.8
C9 C8 C7 112.6(2)
C9 C8 H8A 109.1
C9 C8 H8B 109.1
C8 C9 H9A 109.5
C8 C9 H9B 109.5
C8 C9 H9C 109.5
H9A C9 H9B 109.5
H9A C9 H9C 109.5
H9B C9 H9C 109.5
C11 C10 C7 121.1(2)
C11 C10 C15 117.7(2)
C15 C10 C7 121.2(2)
O5 C11 C10 122.9(2)
O5 C11 C12 116.5(2)
C10 C11 C12 120.6(2)
O4 C12 C11 119.3(2)
O4 C12 C13 120.4(2)
C13 C12 C11 120.3(2)
O6 C13 C12 115.8(2)
O6 C13 C14 123.7(2)
C14 C13 C12 120.5(2)
C13 C14 C15 117.8(2)
C13 C14 C16 121.5(2)
C15 C14 C16 120.7(2)
C10 C15 C14 123.0(2)
C10 C15 H15 118.5
C14 C15 H15 118.5
C14 C16 H16 106.7
C14 C16 C17 112.1(2)
C17 C16 H16 106.7
C19 C16 C14 111.24(19)
C19 C16 H16 106.7
C19 C16 C17 112.8(2)
C16 C17 H17A 109.0
C16 C17 H17B 109.0
H17A C17 H17B 107.8
C18 C17 C16 113.0(2)
C18 C17 H17A 109.0
C18 C17 H17B 109.0
C17 C18 H18A 109.5
C17 C18 H18B 109.5
C17 C18 H18C 109.5
H18A C18 H18B 109.5
H18A C18 H18C 109.5
H18B C18 H18C 109.5
C20 C19 C16 119.1(2)
C24 C19 C16 123.4(2)
C24 C19 C20 117.5(2)
O8 C20 C19 119.4(2)
O8 C20 C21 120.0(2)
C21 C20 C19 120.7(2)
O7 C21 C20 118.9(2)
O7 C21 C22 120.3(2)
C20 C21 C22 120.7(2)
O9 C22 C21 115.8(2)
O9 C22 C23 124.0(2)
C21 C22 C23 120.1(2)
C22 C23 C24 117.9(2)
C22 C23 C25 119.6(2)
C24 C23 C25 122.4(2)
C19 C24 C23 123.0(2)
C19 C24 H24 118.5
C23 C24 H24 118.5
C23 C25 H25 106.9
C23 C25 C26 113.0(2)
C23 C25 C28 110.15(19)
C26 C25 H25 106.9
C28 C25 H25 106.9
C28 C25 C26 112.6(2)
C25 C26 H26A 109.1
C25 C26 H26B 109.1
H26A C26 H26B 107.9
C27 C26 C25 112.3(2)
C27 C26 H26A 109.1
C27 C26 H26B 109.1
C26 C27 H27A 109.5
C26 C27 H27B 109.5
C26 C27 H27C 109.5
H27A C27 H27B 109.5
H27A C27 H27C 109.5
H27B C27 H27C 109.5
C29 C28 C25 120.7(2)
C29 C28 C33 117.8(2)
C33 C28 C25 121.5(2)
O11 C29 C28 120.3(2)
O11 C29 C30 118.4(2)
C28 C29 C30 121.3(2)
O10 C30 C29 120.9(2)
O10 C30 C31 119.6(2)
C29 C30 C31 119.5(2)
O12 C31 C30 118.7(2)
O12 C31 C32 120.6(2)
C32 C31 C30 120.6(2)
C31 C32 C33 118.3(2)
C31 C32 C34 120.5(2)
C33 C32 C34 121.1(2)
C28 C33 C32 122.3(2)
C28 C33 H33 118.9
C32 C33 H33 118.9
C5 C34 C32 109.9(2)
C5 C34 H34 106.9
C5 C34 C35 113.6(2)
C32 C34 H34 106.9
C32 C34 C35 112.1(2)
C35 C34 H34 106.9
C34 C35 H35A 109.2
C34 C35 H35B 109.2
H35A C35 H35B 107.9
C36 C35 C34 112.1(2)
C36 C35 H35A 109.2
C36 C35 H35B 109.2
C35 C36 H36A 109.5
C35 C36 H36B 109.5
C35 C36 H36C 109.5
H36A C36 H36B 109.5
H36A C36 H36C 109.5
H36B C36 H36C 109.5
H37A C37 H37B 107.5
C38 C37 H37A 108.4
C38 C37 H37B 108.4
N1 C37 H37A 108.4
N1 C37 H37B 108.4
N1 C37 C38 115.4(12)
C37 C38 H38A 109.5
C37 C38 H38B 109.5
C37 C38 H38C 109.5
H38A C38 H38B 109.5
H38A C38 H38C 109.5
H38B C38 H38C 109.5
H39A C39 H39B 105.6
H39A C39 H39C 104.6
H39B C39 H39C 104.2
C40 C39 H39A 104.4
C40 C39 H39B 104.4
C40 C39 N1 131.4(18)
C40 C39 H39C 131.4
N1 C39 H39A 104.4
N1 C39 H39B 104.4
N1 C39 H39C 0.3
C39 C40 H40A 109.5
C39 C40 H40B 109.5
C39 C40 H40C 109.5
H40A C40 H40B 109.5
H40A C40 H40C 109.5
H40B C40 H40C 109.5
H41A C41 H41B 106.6
H41A C41 H41C 106.8
H41B C41 H41C 106.3
C42 C41 H41A 106.6
C42 C41 H41B 106.6
C42 C41 N1 122.9(16)
C42 C41 H41C 122.9
N1 C41 H41A 106.6
N1 C41 H41B 106.6
N1 C41 H41C 0.3
C41 C42 H42A 109.5
C41 C42 H42B 109.5
C41 C42 H42C 109.5
H42A C42 H42B 109.5
H42A C42 H42C 109.5
H42B C42 H42C 109.5
H43A C43 H43B 107.2
C44 C43 H43A 108.0
C44 C43 H43B 108.0
N1 C43 H43A 108.0
N1 C43 H43B 108.0
N1 C43 C44 117.4(13)
C43 C44 H44A 109.5
C43 C44 H44B 109.5
C43 C44 H44C 109.5
H44A C44 H44B 109.5
H44A C44 H44C 109.5
H44B C44 H44C 109.5
C37 N1 C43 116.6(5)
C39 N1 H39C 0.2
C41 N1 H41C 0.2
H18D O18 H18E 109.5

loop_
_geom_bond_atom_site_label_1
_geom_bond_atom_site_label_2
_geom_bond_distance
O1 H1 0.8400
O1 C1 1.372(3)
O2 H2 0.8400
O2 C2 1.366(3)
O3 H3 0.8387
O3 C6 1.367(3)
O4 H4 0.8386
O4 C12 1.368(3)
O5 H5 0.8368
O5 C11 1.379(3)
O6 H6 0.8400
O6 C13 1.378(3)
O7 H7 0.8400
O7 C21 1.376(3)
O8 H8 0.8400
O8 C20 1.368(3)
O9 H9 0.8387
O9 C22 1.373(3)
O10 H10 0.8389
O10 C30 1.364(3)
O11 H11 0.8400
O11 C29 1.386(3)
O12 H12 0.8400
O12 C31 1.380(3)
O13A H13A 0.8944
O13A H13B 0.8697
O14A H14A 0.8401(10)
O14A H14B 0.8401(11)
O13B H13C 0.8215
O13B H13D 0.8202
O14B H14C 0.8672
O14B H14D 0.8696
O15 H15A 0.8499
O15 H15B 0.8511
O16A H16A 0.8586
O16A H16B 0.9164
O16B H16C 0.8408
O16B H16D 0.8398
C1 C2 1.393(3)
C1 C6 1.392(4)
C2 C3 1.395(3)
C3 C4 1.395(3)
C3 C7 1.527(3)
C4 H4A 0.9500
C4 C5 1.398(3)
C5 C6 1.398(3)
C5 C34 1.524(3)
C7 H7A 1.0000
C7 C8 1.536(4)
C7 C10 1.524(3)
C8 H8A 0.9900
C8 H8B 0.9900
C8 C9 1.522(4)
C9 H9A 0.9800
C9 H9B 0.9800
C9 H9C 0.9800
C10 C11 1.393(4)
C10 C15 1.394(3)
C11 C12 1.397(4)
C12 C13 1.393(4)
C13 C14 1.393(4)
C14 C15 1.399(4)
C14 C16 1.527(3)
C15 H15 0.9500
C16 H16 1.0000
C16 C17 1.534(4)
C16 C19 1.522(3)
C17 H17A 0.9900
C17 H17B 0.9900
C17 C18 1.524(4)
C18 H18A 0.9800
C18 H18B 0.9800
C18 H18C 0.9800
C19 C20 1.398(3)
C19 C24 1.393(3)
C20 C21 1.385(4)
C21 C22 1.392(4)
C22 C23 1.396(3)
C23 C24 1.397(3)
C23 C25 1.526(3)
C24 H24 0.9500
C25 H25 1.0000
C25 C26 1.535(3)
C25 C28 1.526(3)
C26 H26A 0.9900
C26 H26B 0.9900
C26 C27 1.525(4)
C27 H27A 0.9800
C27 H27B 0.9800
C27 H27C 0.9800
C28 C29 1.389(4)
C28 C33 1.395(3)
C29 C30 1.392(4)
C30 C31 1.396(4)
C31 C32 1.390(4)
C32 C33 1.395(3)
C32 C34 1.530(3)
C33 H33 0.9500
C34 H34 1.0000
C34 C35 1.538(4)
C35 H35A 0.9900
C35 H35B 0.9900
C35 C36 1.528(4)
C36 H36A 0.9800
C36 H36B 0.9800
C36 H36C 0.9800
C37 H37A 0.9900
C37 H37B 0.9900
C37 C38 1.468(19)
C37 N1 1.422(7)
C38 H38A 0.9800
C38 H38B 0.9800
C38 H38C 0.9800
C39 H39A 0.9900
C39 H39B 0.9900
C39 C40 1.479(17)
C39 N1 1.575(13)
C39 H39C 0.6921
C40 H40A 0.9800
C40 H40B 0.9800
C40 H40C 0.9800
C41 H41A 0.9900
C41 H41B 0.9900
C41 C42 1.492(14)
C41 N1 1.508(12)
C41 H41C 0.6263
C42 H42A 0.9800
C42 H42B 0.9800
C42 H42C 0.9800
C43 H43A 0.9900
C43 H43B 0.9900
C43 C44 1.466(19)
C43 N1 1.461(9)
C44 H44A 0.9800
C44 H44B 0.9800
C44 H44C 0.9800
N1 H41C 0.8818
N1 H39C 0.8830
O18 H18D 0.8701
O18 H18E 0.8700

loop_
_geom_torsion_atom_site_label_1
_geom_torsion_atom_site_label_2
_geom_torsion_atom_site_label_3
_geom_torsion_atom_site_label_4
_geom_torsion
O1 C1 C2 O2 -0.9(4)
O1 C1 C2 C3 178.6(2)
O1 C1 C6 O3 -0.3(4)
O1 C1 C6 C5 -179.0(2)
O2 C2 C3 C4 -179.5(2)
O2 C2 C3 C7 -1.0(3)
O4 C12 C13 O6 3.8(4)
O4 C12 C13 C14 -178.0(3)
O5 C11 C12 O4 -2.5(4)
O5 C11 C12 C13 176.9(3)
O6 C13 C14 C15 177.8(2)
O6 C13 C14 C16 -1.5(4)
O7 C21 C22 O9 1.5(4)
O7 C21 C22 C23 -179.8(2)
O8 C20 C21 O7 1.4(4)
O8 C20 C21 C22 -177.6(2)
O9 C22 C23 C24 178.0(2)
O9 C22 C23 C25 -3.3(4)
O10 C30 C31 O12 0.0(4)
O10 C30 C31 C32 -177.2(3)
O11 C29 C30 O10 0.1(4)
O11 C29 C30 C31 -179.9(2)
O12 C31 C32 C33 -177.3(2)
O12 C31 C32 C34 2.0(4)
C1 C2 C3 C4 0.9(4)
C1 C2 C3 C7 179.5(2)
C2 C1 C6 O3 179.9(2)
C2 C1 C6 C5 1.2(4)
C2 C3 C4 C5 0.0(4)
C2 C3 C7 C8 154.5(2)
C2 C3 C7 C10 -78.7(3)
C3 C4 C5 C6 -0.3(4)
C3 C4 C5 C34 177.6(2)
C3 C7 C8 C9 -171.8(2)
C3 C7 C10 C11 103.6(3)
C3 C7 C10 C15 -76.3(3)
C4 C3 C7 C8 -27.0(3)
C4 C3 C7 C10 99.8(3)
C4 C5 C6 O3 -178.8(2)
C4 C5 C6 C1 -0.2(4)
C4 C5 C34 C32 -97.7(3)
C4 C5 C34 C35 28.9(3)
C5 C34 C35 C36 172.9(2)
C6 C1 C2 O2 178.9(2)
C6 C1 C2 C3 -1.5(4)
C6 C5 C34 C32 80.2(3)
C6 C5 C34 C35 -153.2(2)
C7 C3 C4 C5 -178.5(2)
C7 C10 C11 O5 0.4(4)
C7 C10 C11 C12 179.4(2)
C7 C10 C15 C14 -176.9(2)
C8 C7 C10 C11 -129.4(2)
C8 C7 C10 C15 50.6(3)
C10 C7 C8 C9 62.4(3)
C10 C11 C12 O4 178.5(3)
C10 C11 C12 C13 -2.1(4)
C11 C10 C15 C14 3.1(4)
C11 C12 C13 O6 -175.6(3)
C11 C12 C13 C14 2.6(4)
C12 C13 C14 C15 -0.3(4)
C12 C13 C14 C16 -179.6(2)
C13 C14 C15 C10 -2.6(4)
C13 C14 C16 C17 127.1(3)
C13 C14 C16 C19 -105.5(3)
C14 C16 C17 C18 -60.8(3)
C14 C16 C19 C20 81.4(3)
C14 C16 C19 C24 -97.6(3)
C15 C10 C11 O5 -179.6(2)
C15 C10 C11 C12 -0.6(4)
C15 C14 C16 C17 -52.2(3)
C15 C14 C16 C19 75.2(3)
C16 C14 C15 C10 176.7(2)
C16 C19 C20 O8 -1.5(3)
C16 C19 C20 C21 178.7(2)
C16 C19 C24 C23 179.9(2)
C17 C16 C19 C20 -151.5(2)
C17 C16 C19 C24 29.4(3)
C19 C16 C17 C18 172.7(2)
C19 C20 C21 O7 -178.7(2)
C19 C20 C21 C22 2.3(4)
C20 C19 C24 C23 0.8(4)
C20 C21 C22 O9 -179.5(2)
C20 C21 C22 C23 -0.8(4)
C21 C22 C23 C24 -0.6(3)
C21 C22 C23 C25 178.0(2)
C22 C23 C24 C19 0.6(4)
C22 C23 C25 C26 151.0(2)
C22 C23 C25 C28 -82.1(3)
C23 C25 C26 C27 -172.3(2)
C23 C25 C28 C29 99.6(3)
C23 C25 C28 C33 -79.3(3)
C24 C19 C20 O8 177.7(2)
C24 C19 C20 C21 -2.2(3)
C24 C23 C25 C26 -30.4(3)
C24 C23 C25 C28 96.5(3)
C25 C23 C24 C19 -178.0(2)
C25 C28 C29 O11 -1.8(4)
C25 C28 C29 C30 -179.0(2)
C25 C28 C33 C32 -178.3(2)
C26 C25 C28 C29 -133.2(2)
C26 C25 C28 C33 47.9(3)
C28 C25 C26 C27 62.1(3)
C28 C29 C30 O10 177.3(3)
C28 C29 C30 C31 -2.7(4)
C29 C28 C33 C32 2.8(4)
C29 C30 C31 O12 -180.0(2)
C29 C30 C31 C32 2.8(4)
C30 C31 C32 C33 -0.2(4)
C30 C31 C32 C34 179.2(2)
C31 C32 C33 C28 -2.7(4)
C31 C32 C34 C5 -100.5(3)
C31 C32 C34 C35 132.1(2)
C32 C34 C35 C36 -61.7(3)
C33 C28 C29 O11 177.1(2)
C33 C28 C29 C30 -0.1(4)
C33 C32 C34 C5 78.8(3)
C33 C32 C34 C35 -48.6(3)
C34 C5 C6 O3 3.2(4)
C34 C5 C6 C1 -178.2(2)
C34 C32 C33 C28 177.9(2)
C38 C37 N1 C39 -54(2)
C38 C37 N1 C41 43(2)
C38 C37 N1 C43 -179(2)
C40 C39 N1 C37 -70(2)
C40 C39 N1 C41 173(2)
C40 C39 N1 C43 59(2)
C42 C41 N1 C37 61(3)
C42 C41 N1 C39 172(3)
C42 C41 N1 C43 -78(2)
C44 C43 N1 C37 172(2)
C44 C43 N1 C39 47(2)
C44 C43 N1 C41 -49(2)
